data_4035053
loop_
_publ_author_name
'Ji, Xiaolei'
'Gao, Bao'
'Zhou, Xibing'
'Liu, Zongjian'
'Huang, Hanmin'

_publ_section_title
;
 Palladium-Catalyzed Regioselective Hydroaminocarbonylation of Alkynes to
 \a,\b-Unsaturated Primary Amides with Ammonium Chloride.
;
_journal_issue 17
_journal_name_full 'The Journal of organic chemistry'
_journal_page_first 10134
_journal_page_last 10141
_journal_paper_doi 10.1021/acs.joc.8b01405
_journal_volume 83
_journal_year 2018
_chemical_formula_moiety 'C6 H13 N O Si'
_chemical_formula_sum 'C6 H13 N O Si'
_chemical_formula_weight 143.26
_space_group_crystal_system monoclinic
_space_group_IT_number 14
_space_group_name_Hall '-P 2ybc'
_space_group_name_H-M_alt 'P 1 21/c 1'
_atom_sites_solution_hydrogens geom
_atom_sites_solution_primary direct
_atom_sites_solution_secondary difmap
_audit_creation_date 2018-05-08
_audit_creation_method
;
Olex2 1.2
(compiled 2018.04.26 svn.r3504 for OlexSys, GUI svn.r5492)
;
_cell_angle_alpha 90.00
_cell_angle_beta 104.132(11)
_cell_angle_gamma 90.00
_cell_formula_units_Z 20
_cell_length_a 17.1351(19)
_cell_length_b 18.0350(11)
_cell_length_c 15.9634(15)
_cell_measurement_reflns_used 2169
_cell_measurement_temperature 173.00(10)
_cell_measurement_theta_max 22.5220
_cell_measurement_theta_min 3.7260
_cell_volume 4783.9(8)
_computing_cell_refinement
;
CrysAlisPro, Agilent Technologies,
Version 1.171.36.28 (release 01-02-2013 CrysAlis171 .NET)
(compiled Feb  1 2013,16:14:44)
;
_computing_data_collection
;
CrysAlisPro, Agilent Technologies,
Version 1.171.36.28 (release 01-02-2013 CrysAlis171 .NET)
(compiled Feb  1 2013,16:14:44)
;
_computing_data_reduction
;
CrysAlisPro, Agilent Technologies,
Version 1.171.36.28 (release 01-02-2013 CrysAlis171 .NET)
(compiled Feb  1 2013,16:14:44)
;
_computing_molecular_graphics 'Olex2 (Dolomanov et al., 2009)'
_computing_publication_material 'Olex2 (Dolomanov et al., 2009)'
_computing_structure_refinement 'ShelXL (Sheldrick, 2015)'
_computing_structure_solution 'ShelXS (Sheldrick, 2008)'
_diffrn_ambient_temperature 173.00(10)
_diffrn_detector_area_resol_mean 16.0733
_diffrn_measured_fraction_theta_full 0.997
_diffrn_measured_fraction_theta_max 0.997
_diffrn_measurement_details
;
#__ type_ start__ end____ width___ exp.time_
  1 omega  -53.00   -2.00   1.0000    8.0000
omega____ theta____ kappa____ phi______ frames
    -      -19.4273  -57.0000 -180.0000 51

#__ type_ start__ end____ width___ exp.time_
  2 omega  -32.00   73.00   1.0000    8.0000
omega____ theta____ kappa____ phi______ frames
    -       22.7867  -19.0000  -30.0000 105

#__ type_ start__ end____ width___ exp.time_
  3 omega  -35.00   46.00   1.0000    8.0000
omega____ theta____ kappa____ phi______ frames
    -       22.7867  -57.0000  -90.0000 81
;
_diffrn_measurement_device_type 'SuperNova, Dual, Cu at zero, Eos'
_diffrn_measurement_method '\w scans'
_diffrn_orient_matrix_UB_11 0.0286014000
_diffrn_orient_matrix_UB_12 -0.0221082000
_diffrn_orient_matrix_UB_13 -0.0139787000
_diffrn_orient_matrix_UB_21 -0.0301564000
_diffrn_orient_matrix_UB_22 -0.0111655000
_diffrn_orient_matrix_UB_23 -0.0367628000
_diffrn_orient_matrix_UB_31 0.0096723000
_diffrn_orient_matrix_UB_32 0.0305369000
_diffrn_orient_matrix_UB_33 -0.0235909000
_diffrn_radiation_monochromator mirror
_diffrn_radiation_type MoK\a
_diffrn_radiation_wavelength 0.71073
_diffrn_reflns_av_R_equivalents 0.0582
_diffrn_reflns_av_unetI/netI 0.1082
_diffrn_reflns_limit_h_max 21
_diffrn_reflns_limit_h_min -12
_diffrn_reflns_limit_k_max 19
_diffrn_reflns_limit_k_min -22
_diffrn_reflns_limit_l_max 14
_diffrn_reflns_limit_l_min -19
_diffrn_reflns_number 18641
_diffrn_reflns_theta_full 26.02
_diffrn_reflns_theta_max 26.02
_diffrn_reflns_theta_min 3.33
_diffrn_source 'SuperNova (Mo) X-ray Source'
_exptl_absorpt_coefficient_mu 0.184
_exptl_absorpt_correction_T_max 1.00000
_exptl_absorpt_correction_T_min 0.85641
_exptl_absorpt_correction_type multi-scan
_exptl_absorpt_process_details
;
CrysAlisPro, Agilent Technologies,
Version 1.171.36.28 (release 01-02-2013 CrysAlis171 .NET)
(compiled Feb  1 2013,16:14:44)
Empirical absorption correction using spherical harmonics,
 implemented in SCALE3 ABSPACK scaling algorithm.
;
_exptl_crystal_colour 'clear light colourless'
_exptl_crystal_colour_lustre clear
_exptl_crystal_colour_modifier light
_exptl_crystal_colour_primary colourless
_exptl_crystal_density_diffrn 0.995
_exptl_crystal_density_method 'not measured'
_exptl_crystal_description block
_exptl_crystal_F_000 1560
_exptl_crystal_size_max 0.15
_exptl_crystal_size_mid 0.12
_exptl_crystal_size_min 0.07
_refine_diff_density_max 0.638
_refine_diff_density_min -0.406
_refine_diff_density_rms 0.060
_refine_ls_extinction_method none
_refine_ls_goodness_of_fit_ref 1.044
_refine_ls_hydrogen_treatment constr
_refine_ls_matrix_type full
_refine_ls_number_parameters 442
_refine_ls_number_reflns 9396
_refine_ls_number_restraints 82
_refine_ls_restrained_S_all 1.115
_refine_ls_R_factor_all 0.1660
_refine_ls_R_factor_gt 0.0868
_refine_ls_shift/su_max 0.001
_refine_ls_shift/su_mean 0.000
_refine_ls_structure_factor_coef Fsqd
_refine_ls_weighting_details 'calc w=1/[\s^2^(Fo^2^)+(0.1125P)^2^+1.7327P] where P=(Fo^2^+2Fc^2^)/3'
_refine_ls_weighting_scheme calc
_refine_ls_wR_factor_gt 0.2150
_refine_ls_wR_factor_ref 0.2797
_reflns_number_gt 4568
_reflns_number_total 9396
_reflns_threshold_expression >2sigma(I)
_cod_data_source_file jo8b01405_si_003.cif
_cod_data_source_block huanghm_0507
_cod_database_code 4035053
_reflns_odcompleteness_completeness 99.72
_reflns_odcompleteness_iscentric 1
_reflns_odcompleteness_theta 26.32
_olex2_refinement_description
;
1. Fixed Uiso
 At 1.2 times of:
  All C(H) groups, All N(H,H) groups
 At 1.5 times of:
  All C(H,H,H) groups
2. Rigid bond restraints
 Si4, C22
 with sigma for 1-2 distances of 0.01 and sigma for 1-3 distances of 0.01
 Si5, C28
 with sigma for 1-2 distances of 0.01 and sigma for 1-3 distances of 0.01
 C29, Si5
 with sigma for 1-2 distances of 0.01 and sigma for 1-3 distances of 0.01
 Si3, C16
 with sigma for 1-2 distances of 0.01 and sigma for 1-3 distances of 0.01
3. Uiso/Uaniso restraints and constraints
Si4 \\sim C22: within 1.8A with sigma of 0.04 and sigma for terminal atoms of
0.08
Si5 \\sim C28: within 1.8A with sigma of 0.04 and sigma for terminal atoms of
0.08
C29 \\sim Si5: within 1.8A with sigma of 0.04 and sigma for terminal atoms of
0.08
Si3 \\sim C16: within 1.8A with sigma of 0.04 and sigma for terminal atoms of
0.08
Uanis(C29') \\sim Ueq, Uanis(C28') \\sim Ueq: with sigma of 0.005 and sigma for
terminal atoms of 0.008
Uanis(C28) \\sim Ueq, Uanis(C29) \\sim Ueq, Uanis(C30) \\sim Ueq, Uanis(C23)
\\sim Ueq, Uanis(C22) \\sim Ueq, Uanis(C24) \\sim Ueq, Uanis(C16) \\sim Ueq,
Uanis(C17) \\sim Ueq, Uanis(C18) \\sim Ueq, Uanis(Si4) \\sim Ueq: with sigma of
0.005 and sigma for terminal atoms of 0.008
4. Others
 Fixed Sof: C28(0.55) H28A(0.55) H28B(0.55) H28C(0.55) C29(0.55) H29A(0.55)
 H29B(0.55) H29C(0.55) C29'(0.45) H29D(0.45) H29E(0.45) H29F(0.45) C28'(0.45)
 H28D(0.45) H28E(0.45) H28F(0.45)
5.a Rotating group:
 N1(H1A,H1B)
5.b Aromatic/amide H refined with riding coordinates:
 C2(H2), C3(H3), C8(H8), C9(H9), C14(H14), C15(H15), C20(H20), C21(H21),
 C26(H26), C27(H27)
5.c X=CH2 refined with riding coordinates:
 N2(H2A,H2B), N3(H3A,H3B), N4(H4D,H4E), N5(H5A,H5B)
5.d Idealised Me refined as rotating group:
 C4(H4A,H4B,H4C), C5(H5C,H5D,H5E), C6(H6A,H6B,H6C), C10(H10A,H10B,H10C),
 C11(H11A,H11B,H11C), C12(H12A,H12B,H12C), C16(H16A,H16B,H16C), C17(H17A,H17B,
 H17C), C18(H18A,H18B,H18C), C22(H22A,H22B,H22C), C23(H23A,H23B,H23C), C24(H24A,
 H24B,H24C), C28(H28A,H28B,H28C), C29(H29A,H29B,H29C), C30(H30A,H30B,H30C),
 C29'(H29D,H29E,H29F), C28'(H28D,H28E,H28F)
;
_olex2_date_sample_data_collection 2018-05-07
_olex2_submission_special_instructions 'No special instructions were received'

loop_
_space_group_symop_id
_space_group_symop_operation_xyz
1 'x, y, z'
2 '-x, y+1/2, -z+1/2'
3 '-x, -y, -z'
4 'x, -y-1/2, z-1/2'

loop_
_atom_site_label
_atom_site_type_symbol
_atom_site_fract_x
_atom_site_fract_y
_atom_site_fract_z
_atom_site_U_iso_or_equiv
_atom_site_adp_type
_atom_site_occupancy
_atom_site_calc_flag
_atom_site_disorder_assembly
_atom_site_disorder_group
_atom_site_refinement_flags_posn
_atom_site_refinement_flags_adp
Si1 Si 0.30477(13) 0.60999(8) 0.26094(10) 0.0712(6) Uani 1 d . . . .
O1 O 0.3663(2) 0.82612(15) 0.4362(2) 0.0530(9) Uani 1 d . . . .
N1 N 0.3571(2) 0.89258(18) 0.3152(2) 0.0445(10) Uani 1 d . . . .
H1A H 0.3389 0.8843 0.2609 0.053 Uiso 1 d . . GR .
H1B H 0.3278 0.9257 0.3316 0.053 Uiso 1 d . . GR .
C1 C 0.3522(3) 0.8297(2) 0.3572(3) 0.0403(11) Uani 1 d . . . .
C2 C 0.3265(3) 0.7638(2) 0.2997(3) 0.0491(12) Uani 1 d . . . .
H2 H 0.3056 0.7724 0.2410 0.059 Uiso 1 calc . . R .
C3 C 0.3317(4) 0.6953(2) 0.3265(3) 0.0628(16) Uani 1 d . . . .
H3 H 0.3512 0.6883 0.3857 0.075 Uiso 1 calc . . R .
C4 C 0.3967(5) 0.5562(3) 0.2661(4) 0.107(3) Uani 1 d . . . .
H4A H 0.4321 0.5840 0.2397 0.160 Uiso 1 calc . . GR .
H4B H 0.3830 0.5102 0.2359 0.160 Uiso 1 calc . . GR .
H4C H 0.4230 0.5464 0.3253 0.160 Uiso 1 calc . . GR .
C5 C 0.2561(5) 0.6342(3) 0.1477(4) 0.095(2) Uani 1 d . . . .
H5C H 0.2104 0.6654 0.1462 0.142 Uiso 1 calc . . GR .
H5D H 0.2388 0.5898 0.1155 0.142 Uiso 1 calc . . GR .
H5E H 0.2938 0.6601 0.1227 0.142 Uiso 1 calc . . GR .
C6 C 0.2354(6) 0.5568(4) 0.3119(5) 0.138(4) Uani 1 d . . . .
H6A H 0.2585 0.5526 0.3728 0.207 Uiso 1 calc . . GR .
H6B H 0.2270 0.5083 0.2867 0.207 Uiso 1 calc . . GR .
H6C H 0.1847 0.5823 0.3024 0.207 Uiso 1 calc . . GR .
Si2 Si 0.34632(14) 0.38986(8) 0.55700(9) 0.0771(6) Uani 1 d . . . .
O2 O 0.41429(19) 0.45970(14) 0.85075(18) 0.0434(8) Uani 1 d . . . .
N2 N 0.4047(2) 0.34099(18) 0.8900(2) 0.0476(10) Uani 1 d . . . .
H2A H 0.4158 0.3523 0.9440 0.057 Uiso 1 calc . . R .
H2B H 0.3956 0.2956 0.8741 0.057 Uiso 1 calc . . R .
C7 C 0.4016(3) 0.3940(2) 0.8309(3) 0.0377(10) Uani 1 d . . . .
C8 C 0.3818(3) 0.3688(2) 0.7395(3) 0.0467(12) Uani 1 d . . . .
H8 H 0.3767 0.3182 0.7281 0.056 Uiso 1 calc . . R .
C9 C 0.3713(3) 0.4151(3) 0.6738(3) 0.0552(14) Uani 1 d . . . .
H9 H 0.3768 0.4653 0.6870 0.066 Uiso 1 calc . . R .
C10 C 0.3566(6) 0.2887(3) 0.5447(4) 0.126(4) Uani 1 d . . . .
H10A H 0.4121 0.2749 0.5649 0.189 Uiso 1 calc . . GR .
H10B H 0.3378 0.2755 0.4849 0.189 Uiso 1 calc . . GR .
H10C H 0.3252 0.2633 0.5779 0.189 Uiso 1 calc . . GR .
C11 C 0.4138(6) 0.4424(4) 0.5048(4) 0.119(3) Uani 1 d . . . .
H11A H 0.4062 0.4946 0.5119 0.179 Uiso 1 calc . . GR .
H11B H 0.4016 0.4306 0.4444 0.179 Uiso 1 calc . . GR .
H11C H 0.4686 0.4295 0.5310 0.179 Uiso 1 calc . . GR .
C12 C 0.2412(5) 0.4180(4) 0.5091(4) 0.119(3) Uani 1 d . . . .
H12A H 0.2061 0.3931 0.5386 0.178 Uiso 1 calc . . GR .
H12B H 0.2267 0.4048 0.4491 0.178 Uiso 1 calc . . GR .
H12C H 0.2361 0.4707 0.5149 0.178 Uiso 1 calc . . GR .
Si3 Si 0.14719(10) 0.33227(11) 0.18404(12) 0.0770(6) Uani 1 d . . . U
O3 O 0.41648(19) 0.31294(15) 0.33986(18) 0.0446(8) Uani 1 d . . . .
N3 N 0.4564(2) 0.36934(19) 0.2320(2) 0.0436(9) Uani 1 d . . . .
H3A H 0.5062 0.3677 0.2596 0.052 Uiso 1 calc . . R .
H3B H 0.4430 0.3890 0.1814 0.052 Uiso 1 calc . . R .
C13 C 0.4007(3) 0.3419(2) 0.2672(3) 0.0363(10) Uani 1 d . . . .
C14 C 0.3163(3) 0.3482(2) 0.2152(3) 0.0400(11) Uani 1 d . . . .
H14 H 0.3069 0.3675 0.1596 0.048 Uiso 1 calc . . R .
C15 C 0.2549(3) 0.3278(3) 0.2446(3) 0.0516(12) Uani 1 d . . . .
H15 H 0.2658 0.3094 0.3007 0.062 Uiso 1 calc . . R .
C16 C 0.1277(6) 0.2625(5) 0.0987(7) 0.160(4) Uani 1 d . . . U
H16A H 0.1691 0.2646 0.0677 0.240 Uiso 1 calc . . GR .
H16B H 0.0764 0.2720 0.0597 0.240 Uiso 1 calc . . GR .
H16C H 0.1273 0.2142 0.1238 0.240 Uiso 1 calc . . GR .
C17 C 0.1269(5) 0.4241(5) 0.1235(6) 0.134(3) Uani 1 d . . . U
H17A H 0.1361 0.4643 0.1642 0.201 Uiso 1 calc . . GR .
H17B H 0.0720 0.4254 0.0904 0.201 Uiso 1 calc . . GR .
H17C H 0.1622 0.4289 0.0856 0.201 Uiso 1 calc . . GR .
C18 C 0.0856(5) 0.3305(5) 0.2614(5) 0.125(3) Uani 1 d . . . U
H18A H 0.0979 0.2869 0.2967 0.188 Uiso 1 calc . . GR .
H18B H 0.0298 0.3299 0.2313 0.188 Uiso 1 calc . . GR .
H18C H 0.0965 0.3738 0.2974 0.188 Uiso 1 calc . . GR .
Si4 Si 0.11017(12) 0.65882(16) 0.50348(16) 0.1134(9) Uani 1 d . . . U
O4 O 0.38129(19) 0.61835(16) 0.64574(18) 0.0451(8) Uani 1 d . . . .
N4 N 0.4167(2) 0.7089(2) 0.5658(2) 0.0483(10) Uani 1 d . . . .
H4D H 0.4670 0.7039 0.5905 0.058 Uiso 1 calc . . R .
H4E H 0.4014 0.7416 0.5260 0.058 Uiso 1 calc . . R .
C19 C 0.3634(3) 0.6666(2) 0.5889(3) 0.0370(10) Uani 1 d . . . .
C20 C 0.2780(3) 0.6799(3) 0.5419(3) 0.0464(12) Uani 1 d . . . .
H20 H 0.2673 0.7167 0.4997 0.056 Uiso 1 calc . . R .
C21 C 0.2176(3) 0.6429(3) 0.5569(3) 0.0612(14) Uani 1 d . . . .
H21 H 0.2294 0.6052 0.5978 0.073 Uiso 1 calc . . R .
C22 C 0.0638(6) 0.5714(6) 0.4515(7) 0.164(4) Uani 1 d . . . U
H22A H 0.0884 0.5580 0.4057 0.246 Uiso 1 calc . . GR .
H22B H 0.0072 0.5789 0.4284 0.246 Uiso 1 calc . . GR .
H22C H 0.0721 0.5324 0.4937 0.246 Uiso 1 calc . . GR .
C23 C 0.1043(5) 0.7293(5) 0.4177(6) 0.146(3) Uani 1 d . . . U
H23A H 0.1191 0.7769 0.4436 0.220 Uiso 1 calc . . GR .
H23B H 0.0503 0.7315 0.3823 0.220 Uiso 1 calc . . GR .
H23C H 0.1404 0.7161 0.3827 0.220 Uiso 1 calc . . GR .
C24 C 0.0580(6) 0.6847(6) 0.5860(7) 0.168(4) Uani 1 d . . . U
H24A H 0.0445 0.6408 0.6134 0.252 Uiso 1 calc . . GR .
H24B H 0.0097 0.7113 0.5597 0.252 Uiso 1 calc . . GR .
H24C H 0.0924 0.7157 0.6284 0.252 Uiso 1 calc . . GR .
Si5 Si 0.14352(11) 0.46167(12) 0.84989(13) 0.0871(6) Uani 1 d . . . U
O5 O 0.39005(19) 0.41911(15) 1.05531(18) 0.0451(8) Uani 1 d . . . .
N5 N 0.4201(2) 0.54000(18) 1.0419(2) 0.0427(9) Uani 1 d . . . .
H5A H 0.4679 0.5348 1.0743 0.051 Uiso 1 calc . . R .
H5B H 0.4044 0.5826 1.0200 0.051 Uiso 1 calc . . R .
C25 C 0.3710(3) 0.4824(2) 1.0257(3) 0.0383(10) Uani 1 d A . . .
C26 C 0.2907(3) 0.4972(2) 0.9669(3) 0.0435(11) Uani 1 d . . . .
H26 H 0.2770 0.5463 0.9527 0.052 Uiso 1 calc A . R .
C27 C 0.2376(3) 0.4457(3) 0.9334(3) 0.0528(13) Uani 1 d A . . .
H27 H 0.2484 0.3974 0.9535 0.063 Uiso 1 calc . . R .
C28 C 0.1270(10) 0.5587(8) 0.8268(12) 0.122(5) Uani 0.55 d A 1 . U
H28A H 0.1235 0.5844 0.8784 0.183 Uiso 0.55 calc A 1 GR .
H28B H 0.0777 0.5651 0.7834 0.183 Uiso 0.55 calc A 1 GR .
H28C H 0.1709 0.5784 0.8061 0.183 Uiso 0.55 calc A 1 GR .
C29 C 0.1622(9) 0.4169(9) 0.7455(9) 0.114(5) Uani 0.55 d A 1 . U
H29A H 0.2093 0.4384 0.7329 0.170 Uiso 0.55 calc A 1 GR .
H29B H 0.1165 0.4258 0.6980 0.170 Uiso 0.55 calc A 1 GR .
H29C H 0.1699 0.3645 0.7540 0.170 Uiso 0.55 calc A 1 GR .
C30 C 0.0598(5) 0.4041(5) 0.8649(6) 0.130(3) Uani 1 d A . . U
H30A H 0.0342 0.4280 0.9048 0.195 Uiso 1 calc . . GR .
H30B H 0.0800 0.3566 0.8874 0.195 Uiso 1 calc . . GR .
H30C H 0.0216 0.3977 0.8104 0.195 Uiso 1 calc . . GR .
C29' C 0.1599(12) 0.4839(11) 0.7491(12) 0.116(6) Uani 0.45 d A 2 . U
H29D H 0.1845 0.5319 0.7517 0.174 Uiso 0.45 calc A 2 GR .
H29E H 0.1094 0.4844 0.7066 0.174 Uiso 0.45 calc A 2 GR .
H29F H 0.1948 0.4475 0.7334 0.174 Uiso 0.45 calc A 2 GR .
C28' C 0.1045(16) 0.5549(13) 0.8894(17) 0.161(10) Uani 0.45 d A 2 . U
H28D H 0.0995 0.5490 0.9476 0.242 Uiso 0.45 calc A 2 GR .
H28E H 0.0529 0.5671 0.8525 0.242 Uiso 0.45 calc A 2 GR .
H28F H 0.1420 0.5940 0.8872 0.242 Uiso 0.45 calc A 2 GR .

loop_
_atom_site_aniso_label
_atom_site_aniso_U_11
_atom_site_aniso_U_22
_atom_site_aniso_U_33
_atom_site_aniso_U_23
_atom_site_aniso_U_13
_atom_site_aniso_U_12
Si1 0.1276(17) 0.0404(8) 0.0521(9) -0.0113(6) 0.0344(10) -0.0195(9)
O1 0.083(3) 0.0352(16) 0.0379(19) -0.0015(13) 0.0087(18) 0.0009(16)
N1 0.063(3) 0.0313(19) 0.040(2) -0.0016(16) 0.014(2) 0.0064(18)
C1 0.051(3) 0.033(2) 0.038(3) -0.0023(19) 0.014(2) -0.002(2)
C2 0.067(3) 0.040(3) 0.038(3) -0.001(2) 0.009(2) -0.005(2)
C3 0.105(5) 0.041(3) 0.041(3) 0.000(2) 0.015(3) -0.005(3)
C4 0.167(8) 0.074(4) 0.082(5) -0.010(4) 0.036(5) 0.027(5)
C5 0.155(7) 0.057(3) 0.067(4) -0.011(3) 0.016(4) -0.014(4)
C6 0.229(11) 0.097(5) 0.114(6) -0.030(5) 0.093(7) -0.073(6)
Si2 0.1508(19) 0.0472(8) 0.0345(8) -0.0019(6) 0.0247(10) -0.0154(10)
O2 0.057(2) 0.0311(16) 0.0396(17) -0.0013(13) 0.0071(15) 0.0008(14)
N2 0.077(3) 0.0337(19) 0.031(2) -0.0020(16) 0.010(2) 0.0024(19)
C7 0.043(3) 0.036(2) 0.034(2) -0.0005(18) 0.009(2) 0.001(2)
C8 0.068(3) 0.038(2) 0.036(3) -0.004(2) 0.016(2) -0.004(2)
C9 0.082(4) 0.042(3) 0.043(3) -0.001(2) 0.018(3) -0.005(3)
C10 0.264(11) 0.057(4) 0.059(4) -0.010(3) 0.044(6) -0.007(5)
C11 0.210(10) 0.094(5) 0.069(5) -0.007(4) 0.066(6) -0.032(5)
C12 0.164(8) 0.114(6) 0.058(4) 0.017(4) -0.009(5) -0.010(6)
Si3 0.0381(9) 0.1080(14) 0.0837(13) -0.0224(10) 0.0129(8) -0.0133(9)
O3 0.054(2) 0.0423(16) 0.0340(17) 0.0079(13) 0.0047(15) -0.0002(15)
N3 0.037(2) 0.057(2) 0.035(2) 0.0110(17) 0.0036(17) 0.0051(19)
C13 0.047(3) 0.028(2) 0.033(2) -0.0014(18) 0.007(2) 0.004(2)
C14 0.039(3) 0.039(2) 0.038(2) 0.0005(19) 0.001(2) 0.004(2)
C15 0.044(3) 0.057(3) 0.053(3) -0.001(2) 0.010(2) -0.006(2)
C16 0.128(6) 0.168(6) 0.173(7) -0.066(5) 0.017(5) -0.018(5)
C17 0.104(5) 0.169(6) 0.116(5) 0.036(5) 0.000(4) 0.006(5)
C18 0.088(5) 0.175(6) 0.118(5) 0.037(5) 0.036(4) 0.012(5)
Si4 0.0467(11) 0.178(2) 0.1161(17) 0.0690(15) 0.0205(11) 0.0174(12)
O4 0.049(2) 0.0482(18) 0.0347(17) 0.0081(14) 0.0039(15) 0.0034(15)
N4 0.048(2) 0.050(2) 0.040(2) 0.0123(18) -0.0015(19) 0.001(2)
C19 0.045(3) 0.036(2) 0.029(2) -0.0042(18) 0.009(2) -0.002(2)
C20 0.050(3) 0.055(3) 0.032(2) 0.009(2) 0.008(2) 0.012(2)
C21 0.044(3) 0.085(4) 0.052(3) 0.024(3) 0.008(3) 0.005(3)
C22 0.104(6) 0.199(6) 0.180(7) 0.031(6) 0.017(5) -0.033(5)
C23 0.100(5) 0.183(6) 0.147(6) 0.076(5) 0.013(5) 0.028(5)
C24 0.139(7) 0.211(7) 0.170(7) 0.039(6) 0.068(6) 0.041(6)
Si5 0.0508(10) 0.1157(15) 0.0818(13) 0.0084(11) -0.0086(9) -0.0019(10)
O5 0.060(2) 0.0369(16) 0.0336(16) 0.0059(13) 0.0026(15) 0.0032(15)
N5 0.052(2) 0.037(2) 0.034(2) 0.0008(16) 0.0018(18) 0.0014(18)
C25 0.049(3) 0.045(2) 0.022(2) -0.0020(19) 0.0086(19) 0.002(2)
C26 0.048(3) 0.046(2) 0.037(3) 0.005(2) 0.011(2) 0.005(2)
C27 0.053(3) 0.056(3) 0.047(3) -0.002(2) 0.008(2) 0.001(3)
C28 0.100(8) 0.122(7) 0.127(8) 0.018(7) -0.006(6) 0.017(6)
C29 0.101(8) 0.140(8) 0.092(7) -0.020(6) 0.008(6) 0.005(7)
C30 0.092(5) 0.167(6) 0.119(6) 0.004(5) 0.001(4) -0.035(5)
C29' 0.101(8) 0.130(9) 0.110(9) 0.022(7) 0.010(7) -0.023(7)
C28' 0.144(12) 0.167(12) 0.163(12) 0.003(8) 0.018(8) 0.017(8)

loop_
_atom_type_symbol
_atom_type_description
_atom_type_scat_dispersion_real
_atom_type_scat_dispersion_imag
_atom_type_scat_source
C C 0.0033 0.0016 'International Tables Vol C Tables 4.2.6.8 and 6.1.1.4'
H H 0.0000 0.0000 'International Tables Vol C Tables 4.2.6.8 and 6.1.1.4'
N N 0.0061 0.0033 'International Tables Vol C Tables 4.2.6.8 and 6.1.1.4'
O O 0.0106 0.0060 'International Tables Vol C Tables 4.2.6.8 and 6.1.1.4'
Si Si 0.0817 0.0704 'International Tables Vol C Tables 4.2.6.8 and 6.1.1.4'

loop_
_geom_angle_atom_site_label_1
_geom_angle_atom_site_label_2
_geom_angle_atom_site_label_3
_geom_angle
C3 Si1 C6 106.1(3)
C4 Si1 C3 108.7(3)
C4 Si1 C5 110.2(3)
C4 Si1 C6 110.0(4)
C5 Si1 C3 110.3(2)
C5 Si1 C6 111.4(4)
H1A N1 H1B 109.4
C1 N1 H1A 107.9
C1 N1 H1B 109.0
O1 C1 N1 122.8(4)
O1 C1 C2 122.9(4)
N1 C1 C2 114.3(4)
C1 C2 H2 117.9
C3 C2 C1 124.2(4)
C3 C2 H2 117.9
Si1 C3 H3 116.1
C2 C3 Si1 127.8(4)
C2 C3 H3 116.1
Si1 C4 H4A 109.5
Si1 C4 H4B 109.5
Si1 C4 H4C 109.5
H4A C4 H4B 109.5
H4A C4 H4C 109.5
H4B C4 H4C 109.5
Si1 C5 H5C 109.5
Si1 C5 H5D 109.5
Si1 C5 H5E 109.5
H5C C5 H5D 109.5
H5C C5 H5E 109.5
H5D C5 H5E 109.5
Si1 C6 H6A 109.5
Si1 C6 H6B 109.5
Si1 C6 H6C 109.5
H6A C6 H6B 109.5
H6A C6 H6C 109.5
H6B C6 H6C 109.5
C10 Si2 C9 110.0(3)
C10 Si2 C12 109.6(4)
C11 Si2 C9 108.1(3)
C11 Si2 C10 111.9(4)
C11 Si2 C12 109.1(4)
C12 Si2 C9 108.0(3)
H2A N2 H2B 120.0
C7 N2 H2A 120.0
C7 N2 H2B 120.0
O2 C7 N2 122.1(4)
O2 C7 C8 122.0(4)
N2 C7 C8 115.8(4)
C7 C8 H8 118.6
C9 C8 C7 122.8(4)
C9 C8 H8 118.6
Si2 C9 H9 116.8
C8 C9 Si2 126.5(4)
C8 C9 H9 116.8
Si2 C10 H10A 109.5
Si2 C10 H10B 109.5
Si2 C10 H10C 109.5
H10A C10 H10B 109.5
H10A C10 H10C 109.5
H10B C10 H10C 109.5
Si2 C11 H11A 109.5
Si2 C11 H11B 109.5
Si2 C11 H11C 109.5
H11A C11 H11B 109.5
H11A C11 H11C 109.5
H11B C11 H11C 109.5
Si2 C12 H12A 109.5
Si2 C12 H12B 109.5
Si2 C12 H12C 109.5
H12A C12 H12B 109.5
H12A C12 H12C 109.5
H12B C12 H12C 109.5
C15 Si3 C17 109.6(3)
C16 Si3 C15 109.6(4)
C16 Si3 C17 104.1(5)
C18 Si3 C15 108.3(3)
C18 Si3 C16 117.8(5)
C18 Si3 C17 107.2(4)
H3A N3 H3B 120.0
C13 N3 H3A 120.0
C13 N3 H3B 120.0
O3 C13 N3 122.8(4)
O3 C13 C14 121.1(4)
N3 C13 C14 116.1(4)
C13 C14 H14 118.8
C15 C14 C13 122.5(4)
C15 C14 H14 118.8
Si3 C15 H15 117.1
C14 C15 Si3 125.7(4)
C14 C15 H15 117.1
Si3 C16 H16A 109.5
Si3 C16 H16B 109.5
Si3 C16 H16C 109.5
H16A C16 H16B 109.5
H16A C16 H16C 109.5
H16B C16 H16C 109.5
Si3 C17 H17A 109.5
Si3 C17 H17B 109.5
Si3 C17 H17C 109.5
H17A C17 H17B 109.5
H17A C17 H17C 109.5
H17B C17 H17C 109.5
Si3 C18 H18A 109.5
Si3 C18 H18B 109.5
Si3 C18 H18C 109.5
H18A C18 H18B 109.5
H18A C18 H18C 109.5
H18B C18 H18C 109.5
C21 Si4 C22 109.9(4)
C21 Si4 C23 108.4(3)
C23 Si4 C22 108.1(5)
C24 Si4 C21 108.3(4)
C24 Si4 C22 107.9(5)
C24 Si4 C23 114.2(5)
H4D N4 H4E 120.0
C19 N4 H4D 120.0
C19 N4 H4E 120.0
O4 C19 N4 123.3(4)
O4 C19 C20 121.2(4)
N4 C19 C20 115.6(4)
C19 C20 H20 118.3
C21 C20 C19 123.4(4)
C21 C20 H20 118.3
Si4 C21 H21 117.3
C20 C21 Si4 125.5(4)
C20 C21 H21 117.3
Si4 C22 H22A 109.5
Si4 C22 H22B 109.5
Si4 C22 H22C 109.5
H22A C22 H22B 109.5
H22A C22 H22C 109.5
H22B C22 H22C 109.5
Si4 C23 H23A 109.5
Si4 C23 H23B 109.5
Si4 C23 H23C 109.5
H23A C23 H23B 109.5
H23A C23 H23C 109.5
H23B C23 H23C 109.5
Si4 C24 H24A 109.5
Si4 C24 H24B 109.5
Si4 C24 H24C 109.5
H24A C24 H24B 109.5
H24A C24 H24C 109.5
H24B C24 H24C 109.5
C27 Si5 C29 104.9(5)
C27 Si5 C28' 101.9(8)
C28 Si5 C27 111.5(5)
C28 Si5 C29 106.2(8)
C28 Si5 C30 119.3(7)
C28 Si5 C28' 35.4(8)
C29 Si5 C28' 140.1(9)
C30 Si5 C27 113.0(3)
C30 Si5 C29 100.0(6)
C30 Si5 C28' 96.0(9)
C29' Si5 C27 113.1(7)
C29' Si5 C28 68.9(9)
C29' Si5 C29 37.7(7)
C29' Si5 C30 123.9(7)
C29' Si5 C28' 104.1(11)
H5A N5 H5B 120.0
C25 N5 H5A 120.0
C25 N5 H5B 120.0
O5 C25 N5 123.3(4)
O5 C25 C26 121.2(4)
N5 C25 C26 115.4(4)
C25 C26 H26 117.6
C27 C26 C25 124.7(4)
C27 C26 H26 117.6
Si5 C27 H27 117.4
C26 C27 Si5 125.2(4)
C26 C27 H27 117.4
Si5 C28 H28A 109.5
Si5 C28 H28B 109.5
Si5 C28 H28C 109.5
Si5 C29 H29A 109.5
Si5 C29 H29B 109.5
Si5 C29 H29C 109.5
Si5 C30 H30A 109.5
Si5 C30 H30B 109.5
Si5 C30 H30C 109.5
H30A C30 H30B 109.5
H30A C30 H30C 109.5
H30B C30 H30C 109.5
Si5 C29' H29D 109.5
Si5 C29' H29E 109.5
Si5 C29' H29F 109.5
H29D C29' H29E 109.5
H29D C29' H29F 109.5
H29E C29' H29F 109.5
Si5 C28' H28D 109.5
Si5 C28' H28E 109.5
Si5 C28' H28F 109.5
H28D C28' H28E 109.5
H28D C28' H28F 109.5
H28E C28' H28F 109.5

loop_
_geom_bond_atom_site_label_1
_geom_bond_atom_site_label_2
_geom_bond_distance
Si1 C3 1.854(5)
Si1 C4 1.834(7)
Si1 C5 1.849(6)
Si1 C6 1.862(7)
O1 C1 1.226(5)
N1 H1A 0.8601
N1 H1B 0.8615
N1 C1 1.331(5)
C1 C2 1.501(6)
C2 H2 0.9300
C2 C3 1.304(6)
C3 H3 0.9300
C4 H4A 0.9600
C4 H4B 0.9600
C4 H4C 0.9600
C5 H5C 0.9600
C5 H5D 0.9600
C5 H5E 0.9600
C6 H6A 0.9600
C6 H6B 0.9600
C6 H6C 0.9600
Si2 C9 1.865(5)
Si2 C10 1.847(6)
Si2 C11 1.843(7)
Si2 C12 1.848(8)
O2 C7 1.233(5)
N2 H2A 0.8600
N2 H2B 0.8600
N2 C7 1.335(5)
C7 C8 1.486(6)
C8 H8 0.9300
C8 C9 1.317(6)
C9 H9 0.9300
C10 H10A 0.9600
C10 H10B 0.9600
C10 H10C 0.9600
C11 H11A 0.9600
C11 H11B 0.9600
C11 H11C 0.9600
C12 H12A 0.9600
C12 H12B 0.9600
C12 H12C 0.9600
Si3 C15 1.864(5)
Si3 C16 1.824(8)
Si3 C17 1.906(8)
Si3 C18 1.811(8)
O3 C13 1.240(5)
N3 H3A 0.8600
N3 H3B 0.8600
N3 C13 1.318(5)
C13 C14 1.485(6)
C14 H14 0.9300
C14 C15 1.306(6)
C15 H15 0.9300
C16 H16A 0.9600
C16 H16B 0.9600
C16 H16C 0.9600
C17 H17A 0.9600
C17 H17B 0.9600
C17 H17C 0.9600
C18 H18A 0.9600
C18 H18B 0.9600
C18 H18C 0.9600
Si4 C21 1.853(5)
Si4 C22 1.865(10)
Si4 C23 1.853(8)
Si4 C24 1.824(10)
O4 C19 1.241(5)
N4 H4D 0.8600
N4 H4E 0.8600
N4 C19 1.309(5)
C19 C20 1.492(6)
C20 H20 0.9300
C20 C21 1.302(7)
C21 H21 0.9300
C22 H22A 0.9600
C22 H22B 0.9600
C22 H22C 0.9600
C23 H23A 0.9600
C23 H23B 0.9600
C23 H23C 0.9600
C24 H24A 0.9600
C24 H24B 0.9600
C24 H24C 0.9600
Si5 C27 1.847(5)
Si5 C28 1.796(15)
Si5 C29 1.948(14)
Si5 C30 1.833(8)
Si5 C29' 1.747(19)
Si5 C28' 1.97(2)
O5 C25 1.249(5)
N5 H5A 0.8600
N5 H5B 0.8600
N5 C25 1.322(5)
C25 C26 1.488(6)
C26 H26 0.9300
C26 C27 1.319(6)
C27 H27 0.9300
C28 H28A 0.9600
C28 H28B 0.9600
C28 H28C 0.9600
C29 H29A 0.9600
C29 H29B 0.9600
C29 H29C 0.9600
C30 H30A 0.9600
C30 H30B 0.9600
C30 H30C 0.9600
C29' H29D 0.9600
C29' H29E 0.9600
C29' H29F 0.9600
C28' H28D 0.9600
C28' H28E 0.9600
C28' H28F 0.9600

loop_
_geom_torsion_atom_site_label_1
_geom_torsion_atom_site_label_2
_geom_torsion_atom_site_label_3
_geom_torsion_atom_site_label_4
_geom_torsion
O1 C1 C2 C3 -13.9(8)
N1 C1 C2 C3 167.2(5)
C1 C2 C3 Si1 -178.0(4)
C4 Si1 C3 C2 114.2(6)
C5 Si1 C3 C2 -6.7(7)
C6 Si1 C3 C2 -127.5(6)
O2 C7 C8 C9 -4.6(8)
N2 C7 C8 C9 175.3(5)
C7 C8 C9 Si2 -180.0(4)
C10 Si2 C9 C8 -10.5(7)
C11 Si2 C9 C8 -133.0(6)
C12 Si2 C9 C8 109.1(6)
O3 C13 C14 C15 3.8(6)
N3 C13 C14 C15 -175.4(4)
C13 C14 C15 Si3 -179.1(3)
C16 Si3 C15 C14 70.7(6)
C17 Si3 C15 C14 -43.0(6)
C18 Si3 C15 C14 -159.6(5)
O4 C19 C20 C21 0.1(7)
N4 C19 C20 C21 -180.0(5)
C19 C20 C21 Si4 177.8(4)
C22 Si4 C21 C20 123.8(6)
C23 Si4 C21 C20 5.8(7)
C24 Si4 C21 C20 -118.6(6)
O5 C25 C26 C27 -8.2(7)
N5 C25 C26 C27 170.2(4)
C25 C26 C27 Si5 -171.8(4)
C28 Si5 C27 C26 -6.1(9)
C29 Si5 C27 C26 108.4(7)
C30 Si5 C27 C26 -143.6(5)
C29' Si5 C27 C26 69.3(9)
C28' Si5 C27 C26 -41.8(10)
